data_2005633
loop_
_publ_author_name
'Bolte, M.'
'Strahringer, C.'

_publ_section_title
;(1<i>S</i>,5<i>R</i>,6<i>R</i>,8<i>R</i>,10<i>R</i>,12<i>R</i>)-5,8,15,15-Tetramethyl-6-phenyl-7,9-dioxa-3-thia-4-azatetracyclo[10.2.1.0^1,10^.0^4,8^]pentadecane
 3,3-Dioxide
;
_journal_issue 11
_journal_name_full 'Acta Crystallographica Section C'
_journal_page_first 2805
_journal_page_last 2806
_journal_paper_doi 10.1107/S0108270196008840
_journal_volume 52
_journal_year 1996
_chemical_formula_sum 'C21 H29 N O4 S'
_chemical_formula_weight 391.51
_chemical_melting_point 422
_chemical_name_systematic
;
(1S,5R,6R,8R,10R,12R)-5,8,15,15-Tetramethyl-6-phenyl-7,9-dioxa-3-thia-
4-azatetracyclo[10.2.1.0^1,10^.0^4,8^]pentadecane 3,3-Dioxide
;
_space_group_IT_number 19
_symmetry_cell_setting orthorhombic
_symmetry_space_group_name_Hall 'P 2ac 2ab'
_symmetry_space_group_name_H-M 'P 21 21 21'
_audit_creation_method SHELXL
_cell_angle_alpha 90
_cell_angle_beta 90
_cell_angle_gamma 90
_cell_formula_units_Z 4
_cell_length_a 9.425(1)
_cell_length_b 10.904(3)
_cell_length_c 20.034(7)
_cell_measurement_reflns_used 25
_cell_measurement_temperature 293
_cell_measurement_theta_max 35
_cell_measurement_theta_min 30
_cell_volume 2058.9(9)
_computing_cell_refinement SDP
_computing_data_collection 'SDP (Enraf-Nonius, 1985)'
_computing_data_reduction SDP
_computing_molecular_graphics 'SHELXTL-Plus (Sheldrick, 1991)'
_computing_structure_refinement 'SHELXL96 (Sheldrick, 1996)'
_computing_structure_solution 'SHELXS90 (Sheldrick, 1990)'
_diffrn_ambient_temperature 293
_diffrn_measurement_device 'ENRAF-Nonius CAD4 4-circle-diffractometer'
_diffrn_measurement_method \w
_diffrn_radiation_monochromator 'highly oriented graphite crystal'
_diffrn_radiation_source 'fine-focus sealed tube'
_diffrn_radiation_type CuK\a
_diffrn_radiation_wavelength 1.5418
_diffrn_reflns_av_R_equivalents 0.0128
_diffrn_reflns_av_sigmaI/netI 0.0145
_diffrn_reflns_limit_h_max 0
_diffrn_reflns_limit_h_min -10
_diffrn_reflns_limit_k_max 12
_diffrn_reflns_limit_k_min 0
_diffrn_reflns_limit_l_max 22
_diffrn_reflns_limit_l_min -22
_diffrn_reflns_number 3726
_diffrn_reflns_theta_max 64.83
_diffrn_reflns_theta_min 4.41
_diffrn_standards_decay_% 0.80
_diffrn_standards_interval_time 92
_diffrn_standards_number 3
_exptl_absorpt_coefficient_mu 1.606
_exptl_absorpt_correction_T_max 1.000
_exptl_absorpt_correction_T_min 0.916
_exptl_absorpt_correction_type '\y scan (North, Phillips & Mathews, 1968)'
_exptl_crystal_colour 'colourless transparent'
_exptl_crystal_density_diffrn 1.263
_exptl_crystal_density_meas ?
_exptl_crystal_description block
_exptl_crystal_F_000 840
_exptl_crystal_size_max 0.60
_exptl_crystal_size_mid 0.40
_exptl_crystal_size_min 0.30
_refine_diff_density_max 0.190
_refine_diff_density_min -0.295
_refine_ls_abs_structure_details 'Flack (1983) parameter = 0.01(2)'
_refine_ls_extinction_coef 0.0103(5)
_refine_ls_extinction_method 'SHELXL96 (Sheldrick, 1996)'
_refine_ls_goodness_of_fit_all 0.991
_refine_ls_goodness_of_fit_obs 0.990
_refine_ls_hydrogen_treatment 'H atoms: see below'
_refine_ls_matrix_type full
_refine_ls_number_parameters 245
_refine_ls_number_reflns 3387
_refine_ls_number_restraints 0
_refine_ls_restrained_S_all 0.991
_refine_ls_restrained_S_obs 0.990
_refine_ls_R_factor_all 0.0312
_refine_ls_R_factor_obs 0.0307
_refine_ls_shift/esd_max 0.000
_refine_ls_shift/esd_mean 0.000
_refine_ls_structure_factor_coef Fsqd
_refine_ls_weighting_details 'w=1/[\s^2^(Fo^2^)+(0.0694P)^2^+0.2445P] where P=(Fo^2^+2Fc^2^)/3'
_refine_ls_weighting_scheme calc
_refine_ls_wR_factor_all 0.0918
_refine_ls_wR_factor_obs 0.0909
_reflns_number_observed 3337
_reflns_number_total 3387
_reflns_observed_criterion >2sigma(I)
_cod_data_source_file jz1144.cif
_cod_data_source_block ho8
_cod_depositor_comments
;
The following automatic conversions were performed:
'_symmetry_cell_setting' value 'Orthorhombic' changed to 'orthorhombic'
according to '/home/saulius/struct/CIF-dictionaries/cif_core.dic'
dictionary named 'cif_core.dic' version 2.4.1 from 2010-06-29.

Automatic conversion script
Id: cif_fix_enum 1527 2010-12-29 10:47:43Z saulius 

The following automatic conversions were performed:

'_symmetry_cell_setting' value 'Orthorhombic' changed to
'orthorhombic' according to
/home/saulius/struct/CIF-dictionaries/cif_core.dic dictionary named
'cif_core.dic' version 2.4.1 from
2010-06-29.

'_geom_torsion_publ_flag' value 'Y' changed to 'y'
according to /home/saulius/struct/CIF-dictionaries/cif_core.dic
dictionary named 'cif_core.dic' version 2.4.1 from 2010-06-29 (2
times).

Automatic conversion script
Id: cif_fix_values 1715 2011-07-08 13:25:40Z adriana 

The following automatic conversions were performed:

'_exptl_crystal_density_meas' value 'not measured' was changed to '?'
- the value is perceived as not measured.

Automatic conversion script
Id: cif_fix_values 3008 2015-01-20 13:52:24Z robertas 

The following automatic conversions were performed:

'_refine_ls_weighting_scheme' value 'calc
w=1/[\s^2^(Fo^2^)+(0.0694P)^2^+0.2445P] where P=(Fo^2^+2Fc^2^)/3' was
changed to 'calc'. New tag '_refine_ls_weighting_details' was
created. The value of the new tag was set to
'w=1/[\s^2^(Fo^2^)+(0.0694P)^2^+0.2445P] where P=(Fo^2^+2Fc^2^)/3'.

Automatic conversion script
Id: cif_fix_values 3143 2015-03-26 13:38:13Z robertas 
;
_cod_database_code 2005633

loop_
_symmetry_equiv_pos_as_xyz
'x, y, z'
'-x+1/2, -y, z+1/2'
'-x, y+1/2, -z+1/2'
'x+1/2, -y+1/2, -z'

loop_
_atom_site_aniso_label
_atom_site_aniso_U_11
_atom_site_aniso_U_22
_atom_site_aniso_U_33
_atom_site_aniso_U_12
_atom_site_aniso_U_13
_atom_site_aniso_U_23
C1 0.0425(9) 0.0368(9) 0.0393(8) 0.0028(7) 0.0008(7) -0.0001(7)
C2 0.0443(10) 0.0523(11) 0.0397(9) 0.0011(8) -0.0065(7) -0.0047(8)
S3 0.0421(2) 0.0498(3) 0.0434(2) 0.01081(18) -0.00436(18) 0.00337(17)
O31 0.0754(10) 0.0467(8) 0.0623(8) 0.0152(7) 0.0033(7) 0.0113(7)
O32 0.0419(8) 0.0926(12) 0.0568(8) 0.0139(7) -0.0103(6) 0.0020(8)
N4 0.0381(8) 0.0471(9) 0.0406(7) -0.0024(6) -0.0023(6) -0.0011(6)
C5 0.0426(10) 0.0421(9) 0.0412(8) -0.0017(7) -0.0018(7) -0.0025(7)
C51 0.0415(11) 0.0825(17) 0.0736(14) -0.0027(11) 0.0039(10) 0.0116(12)
C6 0.0428(9) 0.0489(10) 0.0363(8) -0.0029(8) 0.0029(7) -0.0045(8)
O7 0.0420(7) 0.0521(8) 0.0425(6) -0.0065(6) -0.0060(5) 0.0053(6)
C8 0.0421(9) 0.0430(10) 0.0398(8) -0.0003(8) -0.0043(7) -0.0023(7)
C81 0.0624(13) 0.0498(12) 0.0562(11) -0.0052(10) -0.0007(10) -0.0129(9)
O9 0.0409(6) 0.0396(7) 0.0466(6) -0.0068(5) 0.0015(5) -0.0036(5)
C10 0.0386(9) 0.0368(9) 0.0417(8) 0.0014(7) -0.0006(7) 0.0016(7)
C11 0.0386(10) 0.0654(13) 0.0607(11) 0.0015(9) 0.0005(9) -0.0002(10)
C12 0.0448(10) 0.0696(13) 0.0615(12) 0.0031(10) 0.0155(9) 0.0032(10)
C13 0.0625(13) 0.0686(14) 0.0634(12) 0.0196(11) 0.0087(11) -0.0076(11)
C14 0.0607(12) 0.0419(10) 0.0571(11) 0.0048(9) 0.0020(9) -0.0080(9)
C15 0.0555(11) 0.0494(11) 0.0501(10) 0.0008(9) 0.0107(9) 0.0079(9)
C151 0.0908(19) 0.095(2) 0.0493(12) 0.0055(15) 0.0106(13) 0.0154(13)
C152 0.0846(17) 0.0528(14) 0.0772(15) -0.0086(12) 0.0191(13) 0.0164(12)
C61 0.0415(9) 0.0553(11) 0.0353(8) -0.0034(8) -0.0006(7) 0.0016(8)
C62 0.0704(14) 0.0605(14) 0.0463(10) 0.0069(11) 0.0139(10) 0.0102(10)
C63 0.0798(16) 0.0583(14) 0.0622(13) 0.0124(12) 0.0086(11) 0.0083(10)
C64 0.0630(13) 0.0627(14) 0.0667(13) -0.0071(11) -0.0039(10) 0.0202(12)
C65 0.0544(12) 0.0832(16) 0.0569(11) -0.0107(12) 0.0079(10) 0.0230(11)
C66 0.0486(11) 0.0680(13) 0.0470(10) -0.0021(10) 0.0070(9) 0.0056(9)

loop_
_atom_site_label
_atom_site_occupancy
_atom_site_fract_x
_atom_site_fract_y
_atom_site_fract_z
_atom_site_U_iso_or_equiv
_atom_site_thermal_displace_type
_atom_site_calc_flag
_atom_site_refinement_flags
_atom_site_type_symbol
C1 1 0.2517(2) 0.36057(16) 0.20116(8) 0.0395(4) Uani d . C
C2 1 0.0908(2) 0.37206(19) 0.19763(9) 0.0454(4) Uani d . C
H2A 1 0.0517 0.2921 0.2082 0.054 Uiso calc R H
H2B 1 0.0666 0.3889 0.1515 0.054 Uiso calc R H
S3 1 -0.00128(5) 0.48126(4) 0.24746(2) 0.04509(15) Uani d . S
O31 1 0.04958(18) 0.60220(14) 0.23439(7) 0.0615(4) Uani d . O
O32 1 -0.14862(15) 0.45515(17) 0.23803(8) 0.0638(4) Uani d . O
N4 1 0.03592(15) 0.45151(14) 0.32499(7) 0.0420(4) Uani d . N
C5 1 -0.03043(18) 0.34930(17) 0.36131(9) 0.0419(4) Uani d . C
H5 1 -0.0271 0.2742 0.3345 0.050 Uiso calc R H
C51 1 -0.1818(2) 0.3760(3) 0.38317(13) 0.0659(6) Uani d . C
H51A 1 -0.2418 0.3822 0.3446 0.099 Uiso calc R H
H51B 1 -0.1843 0.4519 0.4074 0.099 Uiso calc R H
H51C 1 -0.2151 0.3108 0.4113 0.099 Uiso calc R H
C6 1 0.0697(2) 0.33841(18) 0.42196(9) 0.0427(4) Uani d . C
H6 1 0.0343 0.3911 0.4579 0.051 Uiso calc R H
O7 1 0.20265(14) 0.38521(13) 0.39891(6) 0.0455(3) Uani d . O
C8 1 0.17826(18) 0.48192(18) 0.35280(8) 0.0416(4) Uani d . C
C81 1 0.1775(3) 0.6066(2) 0.38631(11) 0.0561(5) Uani d . C
H81A 1 0.1036 0.6091 0.4193 0.084 Uiso calc R H
H81B 1 0.1609 0.6691 0.3535 0.084 Uiso calc R H
H81C 1 0.2675 0.6206 0.4074 0.084 Uiso calc R H
O9 1 0.28646(12) 0.48491(11) 0.30639(6) 0.0424(3) Uani d . O
C10 1 0.32167(19) 0.37411(16) 0.27056(8) 0.0391(4) Uani d . C
H10 1 0.3020 0.3018 0.2981 0.047 Uiso calc R H
C11 1 0.4815(2) 0.3807(2) 0.25304(10) 0.0549(5) Uani d . C
H11A 1 0.5222 0.4581 0.2674 0.066 Uiso calc R H
H11B 1 0.5333 0.3141 0.2739 0.066 Uiso calc R H
C12 1 0.4849(2) 0.3693(2) 0.17680(10) 0.0587(5) Uani d . C
H12 1 0.5724 0.3998 0.1563 0.070 Uiso calc R H
C13 1 0.4512(2) 0.2365(2) 0.16016(12) 0.0648(6) Uani d . C
H13A 1 0.5089 0.1805 0.1862 0.078 Uiso calc R H
H13B 1 0.4648 0.2198 0.1130 0.078 Uiso calc R H
C14 1 0.2933(2) 0.22769(19) 0.17979(11) 0.0532(5) Uani d . C
H14A 1 0.2803 0.1707 0.2165 0.064 Uiso calc R H
H14B 1 0.2364 0.2007 0.1422 0.064 Uiso calc R H
C15 1 0.3493(2) 0.4387(2) 0.15473(10) 0.0517(5) Uani d . C
C151 1 0.3139(3) 0.4233(3) 0.08014(11) 0.0785(8) Uani d . C
H15A 1 0.3093 0.3375 0.0694 0.118 Uiso calc R H
H15B 1 0.3863 0.4617 0.0537 0.118 Uiso calc R H
H15C 1 0.2240 0.4609 0.0708 0.118 Uiso calc R H
C152 1 0.3554(3) 0.5763(2) 0.16864(13) 0.0716(7) Uani d . C
H15D 1 0.3775 0.5896 0.2148 0.107 Uiso calc R H
H15E 1 0.2651 0.6126 0.1585 0.107 Uiso calc R H
H15F 1 0.4274 0.6131 0.1413 0.107 Uiso calc R H
C61 1 0.0848(2) 0.21019(18) 0.44769(9) 0.0440(4) Uani d . C
C62 1 0.1648(3) 0.1235(2) 0.41438(11) 0.0590(5) Uani d . C
H62 1 0.2152 0.1460 0.3764 0.071 Uiso calc R H
C63 1 0.1710(3) 0.0042(2) 0.43671(12) 0.0668(6) Uani d . C
H63 1 0.2258 -0.0528 0.4138 0.080 Uiso calc R H
C64 1 0.0972(3) -0.0315(2) 0.49248(12) 0.0642(6) Uani d . C
H64 1 0.1011 -0.1123 0.5072 0.077 Uiso calc R H
C65 1 0.0169(2) 0.0545(2) 0.52659(11) 0.0648(6) Uani d . C
H65 1 -0.0328 0.0316 0.5647 0.078 Uiso calc R H
C66 1 0.0103(2) 0.1732(2) 0.50436(10) 0.0545(5) Uani d . C
H66 1 -0.0447 0.2300 0.5274 0.065 Uiso calc R H

loop_
_atom_type_symbol
_atom_type_description
_atom_type_scat_dispersion_real
_atom_type_scat_dispersion_imag
_atom_type_scat_source
C C 0.0181 0.0091 'International Tables Vol C Tables 4.2.6.8 and 6.1.1.4'
H H 0.0000 0.0000 'International Tables Vol C Tables 4.2.6.8 and 6.1.1.4'
N N 0.0311 0.0180 'International Tables Vol C Tables 4.2.6.8 and 6.1.1.4'
O O 0.0492 0.0322 'International Tables Vol C Tables 4.2.6.8 and 6.1.1.4'
S S 0.3331 0.5567 'International Tables Vol C Tables 4.2.6.8 and 6.1.1.4'

loop_
_geom_angle_atom_site_label_1
_geom_angle_atom_site_label_2
_geom_angle_atom_site_label_3
_geom_angle
_geom_angle_publ_flag
C2 C1 C10 117.30(15) y
C2 C1 C14 108.29(16) n
C10 C1 C14 103.18(14) n
C2 C1 C15 120.93(16) n
C10 C1 C15 103.43(15) n
C14 C1 C15 101.25(15) n
C1 C2 S3 120.95(13) y
O31 S3 O32 119.06(10) y
O31 S3 N4 106.71(9) y
O32 S3 N4 107.22(8) y
O31 S3 C2 110.58(10) y
O32 S3 C2 105.43(10) y
N4 S3 C2 107.30(8) y
C5 N4 C8 111.51(14) y
C5 N4 S3 122.17(12) y
C8 N4 S3 120.47(12) y
N4 C5 C51 113.35(16) n
N4 C5 C6 100.83(14) y
C51 C5 C6 111.20(16) n
O7 C6 C61 111.16(16) n
O7 C6 C5 104.73(14) y
C61 C6 C5 113.67(15) n
C8 O7 C6 109.45(14) y
O9 C8 O7 109.63(14) y
O9 C8 N4 114.75(14) y
O7 C8 N4 102.92(14) y
O9 C8 C81 106.29(16) n
O7 C8 C81 112.23(15) n
N4 C8 C81 111.16(16) n
C8 O9 C10 119.00(13) y
O9 C10 C1 115.40(14) n
O9 C10 C11 107.30(15) n
C1 C10 C11 102.45(14) n
C12 C11 C10 104.03(16) n
C13 C12 C11 106.96(19) n
C13 C12 C15 103.33(18) n
C11 C12 C15 103.15(16) n
C12 C13 C14 101.86(16) n
C13 C14 C1 104.74(17) n
C152 C15 C151 107.0(2) n
C152 C15 C12 113.4(2) n
C151 C15 C12 113.70(19) n
C152 C15 C1 116.72(17) n
C151 C15 C1 112.98(19) n
C12 C15 C1 92.82(15) n
C62 C61 C66 118.08(19) n
C62 C61 C6 121.65(17) n
C66 C61 C6 120.16(18) n
C63 C62 C61 120.8(2) n
C62 C63 C64 120.7(2) n
C63 C64 C65 119.1(2) n
C66 C65 C64 120.2(2) n
C65 C66 C61 121.0(2) n

loop_
_geom_bond_atom_site_label_1
_geom_bond_atom_site_label_2
_geom_bond_distance
_geom_bond_publ_flag
C1 C2 1.523(3) y
C1 C10 1.546(2) y
C1 C14 1.561(3) n
C1 C15 1.562(3) n
C2 S3 1.780(2) y
S3 O31 1.4273(17) y
S3 O32 1.4302(15) y
S3 N4 1.6250(15) y
N4 C5 1.471(2) y
N4 C8 1.490(2) y
C5 C51 1.521(3) n
C5 C6 1.543(3) y
C6 O7 1.430(2) y
C6 C61 1.497(3) n
O7 C8 1.421(2) y
C8 O9 1.380(2) y
C8 C81 1.516(3) n
O9 C10 1.444(2) y
C10 C11 1.548(3) n
C11 C12 1.533(3) n
C12 C13 1.519(3) n
C12 C15 1.550(3) n
C13 C14 1.542(3) n
C15 C152 1.526(3) n
C15 C151 1.540(3) n
C61 C62 1.381(3) n
C61 C66 1.395(3) n
C62 C63 1.377(3) n
C63 C64 1.372(3) n
C64 C65 1.386(4) n
C65 C66 1.370(3) n

loop_
_geom_torsion_atom_site_label_1
_geom_torsion_atom_site_label_2
_geom_torsion_atom_site_label_3
_geom_torsion_atom_site_label_4
_geom_torsion
_geom_torsion_publ_flag
C10 C1 C2 S3 38.5(2) y
C14 C1 C2 S3 154.68(14) ?
C15 C1 C2 S3 -89.4(2) ?
C1 C2 S3 O31 57.57(18) ?
C1 C2 S3 O32 -172.50(15) ?
C1 C2 S3 N4 -58.44(17) y
O31 S3 N4 C5 164.37(13) ?
O32 S3 N4 C5 35.76(16) ?
C2 S3 N4 C5 -77.09(15) ?
O31 S3 N4 C8 -44.86(16) ?
O32 S3 N4 C8 -173.47(14) ?
C2 S3 N4 C8 73.69(16) y
C8 N4 C5 C51 130.02(17) ?
S3 N4 C5 C51 -76.9(2) ?
C8 N4 C5 C6 11.09(18) y
S3 N4 C5 C6 164.20(12) ?
N4 C5 C6 O7 -26.41(18) y
C51 C5 C6 O7 -146.88(17) ?
N4 C5 C6 C61 -147.92(15) ?
C51 C5 C6 C61 91.6(2) ?
C61 C6 O7 C8 157.50(14) ?
C5 C6 O7 C8 34.36(18) y
C6 O7 C8 O9 -149.05(14) ?
C6 O7 C8 N4 -26.51(17) y
C6 O7 C8 C81 93.08(18) ?
C5 N4 C8 O9 127.28(16) ?
S3 N4 C8 O9 -26.3(2) y
C5 N4 C8 O7 8.26(18) y
S3 N4 C8 O7 -145.37(12) ?
C5 N4 C8 C81 -112.08(17) ?
S3 N4 C8 C81 94.30(17) ?
O7 C8 O9 C10 52.81(19) ?
N4 C8 O9 C10 -62.4(2) y
C81 C8 O9 C10 174.33(15) ?
C8 O9 C10 C1 95.83(17) y
C8 O9 C10 C11 -150.72(15) ?
C2 C1 C10 O9 -54.1(2) y
C14 C1 C10 O9 -172.98(15) ?
C15 C1 C10 O9 81.84(17) ?
C2 C1 C10 C11 -170.29(16) ?
C14 C1 C10 C11 70.79(17) ?
C15 C1 C10 C11 -34.40(17) ?
O9 C10 C11 C12 -122.37(17) ?
C1 C10 C11 C12 -0.4(2) ?
C10 C11 C12 C13 -73.2(2) ?
C10 C11 C12 C15 35.4(2) ?
C11 C12 C13 C14 69.4(2) ?
C15 C12 C13 C14 -39.0(2) ?
C12 C13 C14 C1 3.8(2) ?
C2 C1 C14 C13 160.16(16) ?
C10 C1 C14 C13 -74.83(18) ?
C15 C1 C14 C13 32.0(2) ?
C13 C12 C15 C152 178.16(17) ?
C11 C12 C15 C152 66.9(2) ?
C13 C12 C15 C151 -59.3(2) ?
C11 C12 C15 C151 -170.6(2) ?
C13 C12 C15 C1 57.37(18) ?
C11 C12 C15 C1 -53.92(19) ?
C2 C1 C15 C152 69.7(3) ?
C10 C1 C15 C152 -64.2(2) ?
C14 C1 C15 C152 -170.82(19) ?
C2 C1 C15 C151 -55.0(2) ?
C10 C1 C15 C151 171.10(19) ?
C14 C1 C15 C151 64.5(2) ?
C2 C1 C15 C12 -172.30(17) ?
C10 C1 C15 C12 53.84(16) ?
C14 C1 C15 C12 -52.81(17) ?
O7 C6 C61 C62 -43.1(2) ?
C5 C6 C61 C62 74.8(2) ?
O7 C6 C61 C66 140.95(18) ?
C5 C6 C61 C66 -101.2(2) ?
C66 C61 C62 C63 -0.2(3) ?
C6 C61 C62 C63 -176.3(2) ?
C61 C62 C63 C64 0.3(4) ?
C62 C63 C64 C65 -0.5(4) ?
C63 C64 C65 C66 0.7(4) ?
C64 C65 C66 C61 -0.6(3) ?
C62 C61 C66 C65 0.4(3) ?
C6 C61 C66 C65 176.50(19) ?

loop_
_cod_related_entry_id
_cod_related_entry_database
_cod_related_entry_code
1 ChemSpider 21186665
